data_4064663
loop_
_publ_author_name
'Oertel, Anna Magdalena'
'Freudenreich, Julien'
'Gein, Jordan'
'Ritleng, Vincent'
'Veiros, Luis F.'
'Chetcuti, Michael J.'

_publ_section_title
;
 Intramolecular Nitrile C--H Bond Activation in Nickel NHC Complexes: A
 Route to New Nickelacycles
;
_journal_issue 12
_journal_name_full Organometallics
_journal_page_first 3400
_journal_paper_doi 10.1021/om200246k
_journal_volume 30
_journal_year 2011
_chemical_formula_moiety 'C12 H14 I N3 Ni'
_chemical_formula_sum 'C12 H14 I N3 Ni'
_chemical_formula_weight 385.87
_chemical_name_systematic
;
 ?
;
_space_group_IT_number 4
_symmetry_cell_setting monoclinic
_symmetry_space_group_name_Hall 'P 2yb'
_symmetry_space_group_name_H-M 'P 1 21 1'
_atom_sites_solution_hydrogens geom
_atom_sites_solution_primary direct
_atom_sites_solution_secondary difmap
_audit_creation_method SHELXL-97
_audit_update_record
;
2010-05-02 # Formatted by publCIF
;
_cell_angle_alpha 90.00
_cell_angle_beta 109.206(2)
_cell_angle_gamma 90.00
_cell_formula_units_Z 4
_cell_length_a 9.1418(4)
_cell_length_b 17.7148(8)
_cell_length_c 9.2110(3)
_cell_measurement_reflns_used 13840
_cell_measurement_temperature 173(2)
_cell_measurement_theta_max 27.485
_cell_measurement_theta_min 0.998
_cell_volume 1408.65(10)
_computing_cell_refinement 'Denzo (Nonius B.V., 1998)'
_computing_data_collection 'Collect (Nonius B.V., 1998)'
_computing_data_reduction 'Denzo (Nonius B.V., 1998)'
_computing_molecular_graphics 'PLATON 98 (Spek, 1998)'
_computing_publication_material 'SHELXL-97 (Sheldrick, 1997)'
_computing_structure_refinement 'SHELXL-97 (Sheldrick, 1997)'
_computing_structure_solution 'SHELXS-97 (Sheldrick, 1997)'
_diffrn_ambient_temperature 173(2)
_diffrn_measured_fraction_theta_full 0.998
_diffrn_measured_fraction_theta_max 0.998
_diffrn_measurement_device_type KappaCCD
_diffrn_measurement_method 'phi and omega scans'
_diffrn_radiation_monochromator graphite
_diffrn_radiation_source 'fine-focus sealed tube'
_diffrn_radiation_type MoK\a
_diffrn_radiation_wavelength 0.71073
_diffrn_reflns_av_R_equivalents 0.0428
_diffrn_reflns_av_sigmaI/netI 0.0517
_diffrn_reflns_limit_h_max 10
_diffrn_reflns_limit_h_min -11
_diffrn_reflns_limit_k_max 23
_diffrn_reflns_limit_k_min -22
_diffrn_reflns_limit_l_max 11
_diffrn_reflns_limit_l_min -11
_diffrn_reflns_number 12365
_diffrn_reflns_theta_full 27.49
_diffrn_reflns_theta_max 27.49
_diffrn_reflns_theta_min 2.30
_exptl_absorpt_coefficient_mu 3.551
_exptl_absorpt_correction_T_max 0.58793
_exptl_absorpt_correction_T_min 0.49394
_exptl_absorpt_correction_type multi-scan
_exptl_absorpt_process_details 'MULscanABS in PLATON (Spek, 2003)'
_exptl_crystal_colour red
_exptl_crystal_density_diffrn 1.819
_exptl_crystal_density_method 'not measured'
_exptl_crystal_description block
_exptl_crystal_F_000 752
_exptl_crystal_size_max 0.25
_exptl_crystal_size_mid 0.15
_exptl_crystal_size_min 0.15
_refine_diff_density_max 1.262
_refine_diff_density_min -1.070
_refine_diff_density_rms 0.191
_refine_ls_abs_structure_details 'Flack H D (1983), Acta Cryst. A39, 876-881'
_refine_ls_abs_structure_Flack 0.42(3)
_refine_ls_extinction_method none
_refine_ls_goodness_of_fit_ref 1.078
_refine_ls_hydrogen_treatment constr
_refine_ls_matrix_type full
_refine_ls_number_parameters 301
_refine_ls_number_reflns 5948
_refine_ls_number_restraints 1
_refine_ls_restrained_S_all 1.078
_refine_ls_R_factor_all 0.0547
_refine_ls_R_factor_gt 0.0394
_refine_ls_shift/su_max 0.000
_refine_ls_shift/su_mean 0.000
_refine_ls_structure_factor_coef Fsqd
_refine_ls_weighting_details 'calc w=1/[\s^2^(Fo^2^)+(0.0723P)^2^+0.0000P] where P=(Fo^2^+2Fc^2^)/3'
_refine_ls_weighting_scheme calc
_refine_ls_wR_factor_gt 0.1004
_refine_ls_wR_factor_ref 0.1213
_reflns_number_gt 5003
_reflns_number_total 5948
_reflns_threshold_expression I>2sigma(I)
_cod_data_source_file om200246k_si_002.cif
_cod_data_source_block chet14
_cod_depositor_comments
;
The following automatic conversions were performed:

'_symmetry_cell_setting' value 'Monoclinic' changed to 'monoclinic'
according to /home/saulius/struct/CIF-dictionaries/cif_core.dic
dictionary named 'cif_core.dic' version 2.4.1 from 2010-06-29.

Automatic conversion script
Id: cif_fix_values 1715 2011-07-08 13:25:40Z adriana 
;
_cod_original_sg_symbol_H-M 'P 21'
_cod_database_code 4064663

loop_
_symmetry_equiv_pos_as_xyz
'x, y, z'
'-x, y+1/2, -z'

loop_
_atom_site_label
_atom_site_type_symbol
_atom_site_fract_x
_atom_site_fract_y
_atom_site_fract_z
_atom_site_U_iso_or_equiv
_atom_site_adp_type
_atom_site_occupancy
_atom_site_symmetry_multiplicity
_atom_site_calc_flag
_atom_site_refinement_flags
_atom_site_disorder_assembly
_atom_site_disorder_group
C1 C 0.879(3) 0.0999(11) 1.1594(18) 0.0378(14) Uani 0.50 1 d P A 1
H1 H 0.9398 0.1446 1.1874 0.045 Uiso 0.50 1 calc PR A 1
C2 C 0.924(2) 0.0306(11) 1.1055(17) 0.0378(14) Uani 0.50 1 d P A 1
H2 H 1.0157 0.0218 1.0805 0.045 Uiso 0.50 1 calc PR A 1
C3 C 0.800(3) -0.0251(11) 1.0965(18) 0.0378(14) Uani 0.50 1 d P A 1
H3 H 0.7976 -0.0770 1.0699 0.045 Uiso 0.50 1 calc PR A 1
C4 C 0.691(3) 0.0133(11) 1.133(2) 0.0378(14) Uani 0.50 1 d P A 1
H4 H 0.5993 -0.0094 1.1391 0.045 Uiso 0.50 1 calc PR A 1
C5 C 0.725(2) 0.0882(13) 1.1627(19) 0.0378(14) Uani 0.50 1 d P A 1
H5 H 0.6582 0.1254 1.1815 0.045 Uiso 0.50 1 calc PR A 1
C1B C 0.776(2) 0.1018(12) 1.172(2) 0.0378(14) Uani 0.50 1 d P A 2
H1B H 0.7568 0.1498 1.2073 0.045 Uiso 0.50 1 calc PR A 2
C2B C 0.916(2) 0.0802(12) 1.1442(19) 0.0378(14) Uani 0.50 1 d P A 2
H2B H 1.0051 0.1098 1.1532 0.045 Uiso 0.50 1 calc PR A 2
C3B C 0.884(2) -0.0031(12) 1.0964(17) 0.0378(14) Uani 0.50 1 d P A 2
H3B H 0.9500 -0.0365 1.0653 0.045 Uiso 0.50 1 calc PR A 2
C4B C 0.736(2) -0.0197(12) 1.1087(17) 0.0378(14) Uani 0.50 1 d P A 2
H4B H 0.6925 -0.0689 1.0976 0.045 Uiso 0.50 1 calc PR A 2
C5B C 0.668(3) 0.0386(11) 1.136(2) 0.0378(14) Uani 0.50 1 d P A 2
H5B H 0.5635 0.0406 1.1341 0.045 Uiso 0.50 1 calc PR A 2
C6 C 0.7930(8) 0.0536(4) 0.7664(8) 0.0273(14) Uani 1 1 d . A .
C7 C 0.8888(9) 0.0794(4) 0.5738(8) 0.0331(16) Uani 1 1 d . . .
H7 H 0.9404 0.1046 0.5135 0.040 Uiso 1 1 calc R . .
C8 C 0.8183(9) 0.0122(4) 0.5447(8) 0.0344(16) Uani 1 1 d . . .
H8 H 0.8092 -0.0192 0.4585 0.041 Uiso 1 1 calc R . .
C9 C 0.9343(9) 0.1754(4) 0.7843(8) 0.0316(15) Uani 1 1 d . . .
H9A H 0.8825 0.1890 0.8596 0.038 Uiso 1 1 calc R . .
H9B H 0.9133 0.2159 0.7062 0.038 Uiso 1 1 calc R . .
C10 C 1.1101(9) 0.1692(5) 0.8670(10) 0.0417(19) Uani 1 1 d . . .
H10A H 1.1315 0.1270 0.9414 0.050 Uiso 1 1 calc R . .
H10B H 1.1624 0.1582 0.7909 0.050 Uiso 1 1 calc R . .
C11 C 1.1718(10) 0.2391(5) 0.9479(10) 0.044(2) Uani 1 1 d . . .
C12 C 0.6719(10) -0.0698(5) 0.6731(9) 0.0381(18) Uani 1 1 d . . .
H12A H 0.6483 -0.0686 0.7694 0.057 Uiso 1 1 calc R . .
H12B H 0.7322 -0.1152 0.6704 0.057 Uiso 1 1 calc R . .
H12C H 0.5751 -0.0705 0.5859 0.057 Uiso 1 1 calc R . .
C13 C 0.6180(11) 0.3532(7) 0.0843(10) 0.059(3) Uani 1 1 d . . .
H13 H 0.5165 0.3365 0.0746 0.071 Uiso 1 1 calc R . .
C14 C 0.7338(17) 0.3104(6) 0.0557(10) 0.076(4) Uani 1 1 d . . .
H14 H 0.7274 0.2600 0.0191 0.091 Uiso 1 1 calc R . .
C15 C 0.8661(12) 0.3606(8) 0.0946(10) 0.066(3) Uani 1 1 d . . .
H15 H 0.9671 0.3475 0.0953 0.079 Uiso 1 1 calc R . .
C16 C 0.8231(14) 0.4284(6) 0.1293(10) 0.057(3) Uani 1 1 d . . .
H16 H 0.8853 0.4727 0.1509 0.069 Uiso 1 1 calc R . .
C17 C 0.6765(14) 0.4230(6) 0.1283(10) 0.059(3) Uani 1 1 d . . .
H17 H 0.6209 0.4629 0.1550 0.071 Uiso 1 1 calc R . .
C18 C 0.7215(8) 0.3538(4) 0.4543(7) 0.0277(14) Uani 1 1 d . . .
C19 C 0.6188(10) 0.3294(5) 0.6415(9) 0.044(2) Uani 1 1 d . . .
H19 H 0.5686 0.3031 0.7017 0.052 Uiso 1 1 calc R . .
C20 C 0.6784(10) 0.4001(5) 0.6677(9) 0.0408(19) Uani 1 1 d . . .
H20 H 0.6784 0.4331 0.7491 0.049 Uiso 1 1 calc R . .
C21 C 0.5981(10) 0.2279(5) 0.4428(9) 0.0391(17) Uani 1 1 d . . .
H21A H 0.6247 0.1894 0.5252 0.047 Uiso 1 1 calc R . .
H21B H 0.6560 0.2160 0.3719 0.047 Uiso 1 1 calc R . .
C22 C 0.4312(10) 0.2248(5) 0.3584(9) 0.0433(19) Uani 1 1 d . . .
H22A H 0.4042 0.2634 0.2761 0.052 Uiso 1 1 calc R . .
H22B H 0.3730 0.2363 0.4292 0.052 Uiso 1 1 calc R . .
C23 C 0.3865(11) 0.1497(6) 0.2902(10) 0.049(2) Uani 1 1 d . . .
C24 C 0.8160(11) 0.4837(5) 0.5366(10) 0.049(2) Uani 1 1 d . . .
H24A H 0.9272 0.4743 0.5615 0.073 Uiso 1 1 calc R . .
H24B H 0.7997 0.5214 0.6075 0.073 Uiso 1 1 calc R . .
H24C H 0.7734 0.5024 0.4309 0.073 Uiso 1 1 calc R . .
N1 N 0.8715(7) 0.1049(3) 0.7105(6) 0.0263(12) Uani 1 1 d . . .
N2 N 0.7610(7) -0.0033(4) 0.6633(7) 0.0305(13) Uani 1 1 d . . .
N3 N 1.2178(9) 0.2937(4) 1.0136(9) 0.0537(19) Uani 1 1 d . . .
N4 N 0.6449(7) 0.3027(3) 0.5108(7) 0.0319(14) Uani 1 1 d . . .
N5 N 0.7391(7) 0.4143(4) 0.5512(6) 0.0333(14) Uani 1 1 d . . .
N6 N 0.3409(10) 0.0940(5) 0.2290(10) 0.062(2) Uani 1 1 d . . .
Ni1 Ni 0.72819(11) 0.06558(5) 0.93720(9) 0.0287(2) Uani 1 1 d . . .
Ni2 Ni 0.80379(10) 0.34424(5) 0.29258(9) 0.0283(2) Uani 1 1 d . . .
I1 I 0.48386(6) 0.13088(3) 0.78443(6) 0.04231(15) Uani 1 1 d . A .
I2 I 1.04743(6) 0.28187(3) 0.45943(6) 0.04421(16) Uani 1 1 d . . .

loop_
_atom_site_aniso_label
_atom_site_aniso_U_11
_atom_site_aniso_U_22
_atom_site_aniso_U_33
_atom_site_aniso_U_23
_atom_site_aniso_U_13
_atom_site_aniso_U_12
C1 0.055(5) 0.035(4) 0.0237(19) 0.008(2) 0.013(2) 0.007(3)
C2 0.055(5) 0.035(4) 0.0237(19) 0.008(2) 0.013(2) 0.007(3)
C3 0.055(5) 0.035(4) 0.0237(19) 0.008(2) 0.013(2) 0.007(3)
C4 0.055(5) 0.035(4) 0.0237(19) 0.008(2) 0.013(2) 0.007(3)
C5 0.055(5) 0.035(4) 0.0237(19) 0.008(2) 0.013(2) 0.007(3)
C1B 0.055(5) 0.035(4) 0.0237(19) 0.008(2) 0.013(2) 0.007(3)
C2B 0.055(5) 0.035(4) 0.0237(19) 0.008(2) 0.013(2) 0.007(3)
C3B 0.055(5) 0.035(4) 0.0237(19) 0.008(2) 0.013(2) 0.007(3)
C4B 0.055(5) 0.035(4) 0.0237(19) 0.008(2) 0.013(2) 0.007(3)
C5B 0.055(5) 0.035(4) 0.0237(19) 0.008(2) 0.013(2) 0.007(3)
C6 0.022(3) 0.029(4) 0.030(3) -0.001(3) 0.009(3) 0.000(3)
C7 0.040(4) 0.036(4) 0.028(3) 0.002(3) 0.017(3) 0.008(3)
C8 0.044(4) 0.032(4) 0.032(4) -0.003(3) 0.018(3) -0.001(3)
C9 0.032(4) 0.032(4) 0.036(4) -0.005(3) 0.017(3) -0.004(3)
C10 0.036(4) 0.029(4) 0.060(5) -0.008(4) 0.015(4) 0.001(3)
C11 0.034(4) 0.047(5) 0.046(5) 0.001(4) 0.006(3) -0.002(4)
C12 0.039(4) 0.037(4) 0.043(4) -0.015(3) 0.020(3) -0.017(3)
C13 0.040(5) 0.096(9) 0.037(4) 0.024(5) 0.007(4) -0.013(5)
C14 0.159(13) 0.035(5) 0.028(4) -0.011(4) 0.024(6) -0.010(6)
C15 0.055(6) 0.113(10) 0.038(5) 0.026(6) 0.028(4) 0.017(6)
C16 0.075(7) 0.050(6) 0.038(5) 0.009(4) 0.007(4) -0.033(5)
C17 0.083(8) 0.049(6) 0.036(5) 0.005(4) 0.005(5) 0.027(6)
C18 0.028(3) 0.027(4) 0.025(3) -0.001(3) 0.004(2) 0.004(3)
C19 0.044(5) 0.050(6) 0.043(4) 0.016(4) 0.024(4) 0.012(4)
C20 0.050(5) 0.047(5) 0.029(4) -0.003(3) 0.018(3) 0.000(4)
C21 0.041(5) 0.034(4) 0.049(4) 0.002(4) 0.024(3) 0.001(3)
C22 0.040(5) 0.041(5) 0.043(4) -0.001(4) 0.006(3) 0.009(4)
C23 0.056(6) 0.052(6) 0.041(4) -0.010(4) 0.017(4) -0.028(5)
C24 0.051(5) 0.043(5) 0.054(5) -0.013(4) 0.020(4) -0.023(4)
N1 0.025(3) 0.029(3) 0.025(3) 0.002(2) 0.008(2) 0.006(2)
N2 0.036(3) 0.031(3) 0.026(3) -0.003(3) 0.013(2) 0.004(3)
N3 0.051(4) 0.044(5) 0.061(4) -0.002(4) 0.010(3) -0.001(4)
N4 0.033(3) 0.029(3) 0.040(3) 0.001(3) 0.020(3) 0.005(3)
N5 0.037(4) 0.038(4) 0.026(3) -0.007(3) 0.011(2) -0.003(3)
N6 0.072(6) 0.051(5) 0.067(5) -0.007(4) 0.026(4) -0.017(4)
Ni1 0.0346(5) 0.0297(5) 0.0245(4) -0.0019(4) 0.0133(4) 0.0002(4)
Ni2 0.0303(5) 0.0301(5) 0.0275(4) 0.0005(4) 0.0134(3) 0.0007(4)
I1 0.0347(3) 0.0450(3) 0.0523(3) 0.0083(2) 0.0211(2) 0.0066(2)
I2 0.0350(3) 0.0509(3) 0.0510(3) 0.0175(3) 0.0198(2) 0.0075(3)

loop_
_atom_type_symbol
_atom_type_description
_atom_type_scat_dispersion_real
_atom_type_scat_dispersion_imag
_atom_type_scat_source
C C 0.0033 0.0016 'International Tables Vol C Tables 4.2.6.8 and 6.1.1.4'
H H 0.0000 0.0000 'International Tables Vol C Tables 4.2.6.8 and 6.1.1.4'
N N 0.0061 0.0033 'International Tables Vol C Tables 4.2.6.8 and 6.1.1.4'
Ni Ni 0.3393 1.1124 'International Tables Vol C Tables 4.2.6.8 and 6.1.1.4'
I I -0.4742 1.8119 'International Tables Vol C Tables 4.2.6.8 and 6.1.1.4'

loop_
_geom_angle_atom_site_label_1
_geom_angle_atom_site_label_2
_geom_angle_atom_site_label_3
_geom_angle
C2 C1 C5 106(2)
C2 C1 Ni1 66.1(10)
C5 C1 Ni1 69.5(11)
C2 C1 H1 126.9
C5 C1 H1 126.9
Ni1 C1 H1 128.9
C1 C2 C3 106.6(18)
C1 C2 Ni1 73.9(11)
C3 C2 Ni1 72.2(9)
C1 C2 H2 126.7
C3 C2 H2 126.7
Ni1 C2 H2 119.2
C4 C3 C2 105.4(17)
C4 C3 Ni1 72.9(11)
C2 C3 Ni1 66.1(9)
C4 C3 H3 127.3
C2 C3 H3 127.3
Ni1 C3 H3 125.3
C3 C4 C5 114(2)
C3 C4 Ni1 70.8(11)
C5 C4 Ni1 70.3(10)
C3 C4 H4 122.9
C5 C4 H4 122.9
Ni1 C4 H4 127.8
C4 C5 C1 107(2)
C4 C5 Ni1 72.5(11)
C1 C5 Ni1 71.1(11)
C4 C5 H5 126.5
C1 C5 H5 126.5
Ni1 C5 H5 121.7
C2B C1B C5B 110(2)
C2B C1B Ni1 69.1(12)
C5B C1B Ni1 69.4(10)
C2B C1B H1B 125.2
C5B C1B H1B 125.2
Ni1 C1B H1B 127.9
C1B C2B C3B 102.3(19)
C1B C2B Ni1 71.7(11)
C3B C2B Ni1 66.8(10)
C1B C2B H2B 128.9
C3B C2B H2B 128.9
Ni1 C2B H2B 124.3
C4B C3B C2B 105.4(17)
C4B C3B Ni1 74.0(10)
C2B C3B Ni1 70.1(10)
C4B C3B H3B 127.3
C2B C3B H3B 127.3
Ni1 C3B H3B 120.6
C5B C4B C3B 113(2)
C5B C4B Ni1 71.3(11)
C3B C4B Ni1 66.7(9)
C5B C4B H4B 123.6
C3B C4B H4B 123.6
Ni1 C4B H4B 130.4
C4B C5B C1B 109(2)
C4B C5B Ni1 74.4(11)
C1B C5B Ni1 70.9(11)
C4B C5B H5B 125.4
C1B C5B H5B 125.4
Ni1 C5B H5B 121.0
N2 C6 N1 104.6(6)
N2 C6 Ni1 128.5(5)
N1 C6 Ni1 126.6(5)
C8 C7 N1 106.2(6)
C8 C7 H7 126.9
N1 C7 H7 126.9
C7 C8 N2 107.5(6)
C7 C8 H8 126.3
N2 C8 H8 126.3
N1 C9 C10 111.1(6)
N1 C9 H9A 109.4
C10 C9 H9A 109.4
N1 C9 H9B 109.4
C10 C9 H9B 109.4
H9A C9 H9B 108.0
C11 C10 C9 111.0(7)
C11 C10 H10A 109.4
C9 C10 H10A 109.4
C11 C10 H10B 109.4
C9 C10 H10B 109.4
H10A C10 H10B 108.0
N3 C11 C10 178.2(10)
N2 C12 H12A 109.5
N2 C12 H12B 109.5
H12A C12 H12B 109.5
N2 C12 H12C 109.5
H12A C12 H12C 109.5
H12B C12 H12C 109.5
C17 C13 C14 107.6(9)
C17 C13 Ni2 71.1(5)
C14 C13 Ni2 72.4(6)
C17 C13 H13 126.2
C14 C13 H13 126.2
Ni2 C13 H13 122.1
C13 C14 C15 104.1(9)
C13 C14 Ni2 69.4(5)
C15 C14 Ni2 68.4(5)
C13 C14 H14 128.0
C15 C14 H14 128.0
Ni2 C14 H14 125.9
C16 C15 C14 108.9(10)
C16 C15 Ni2 74.4(5)
C14 C15 Ni2 71.8(5)
C16 C15 H15 125.5
C14 C15 H15 125.5
Ni2 C15 H15 120.0
C15 C16 C17 107.8(9)
C15 C16 Ni2 69.2(5)
C17 C16 Ni2 69.3(5)
C15 C16 H16 126.1
C17 C16 H16 126.1
Ni2 C16 H16 127.0
C16 C17 C13 111.3(10)
C16 C17 Ni2 74.2(6)
C13 C17 Ni2 71.4(6)
C16 C17 H17 124.4
C13 C17 H17 124.4
Ni2 C17 H17 121.6
N4 C18 N5 103.8(6)
N4 C18 Ni2 129.6(5)
N5 C18 Ni2 126.4(5)
C20 C19 N4 107.3(7)
C20 C19 H19 126.4
N4 C19 H19 126.4
C19 C20 N5 105.7(7)
C19 C20 H20 127.2
N5 C20 H20 127.2
N4 C21 C22 111.5(7)
N4 C21 H21A 109.3
C22 C21 H21A 109.3
N4 C21 H21B 109.3
C22 C21 H21B 109.3
H21A C21 H21B 108.0
C21 C22 C23 110.8(7)
C21 C22 H22A 109.5
C23 C22 H22A 109.5
C21 C22 H22B 109.5
C23 C22 H22B 109.5
H22A C22 H22B 108.1
N6 C23 C22 174.3(11)
N5 C24 H24A 109.5
N5 C24 H24B 109.5
H24A C24 H24B 109.5
N5 C24 H24C 109.5
H24A C24 H24C 109.5
H24B C24 H24C 109.5
C6 N1 C7 110.8(6)
C6 N1 C9 125.2(6)
C7 N1 C9 123.9(6)
C6 N2 C8 110.9(6)
C6 N2 C12 124.0(6)
C8 N2 C12 125.1(6)
C18 N4 C19 111.4(6)
C18 N4 C21 123.8(6)
C19 N4 C21 124.8(7)
C18 N5 C20 111.8(6)
C18 N5 C24 124.2(6)
C20 N5 C24 123.9(7)
C6 Ni1 C2 99.4(5)
C6 Ni1 C3B 101.2(5)
C2 Ni1 C3B 19.3(6)
C6 Ni1 C2B 112.6(5)
C2 Ni1 C2B 26.6(7)
C3B Ni1 C2B 43.1(8)
C6 Ni1 C5 162.9(5)
C2 Ni1 C5 66.9(7)
C3B Ni1 C5 69.4(8)
C2B Ni1 C5 50.7(7)
C6 Ni1 C3 112.6(6)
C2 Ni1 C3 41.7(7)
C3B Ni1 C3 23.8(6)
C2B Ni1 C3 59.9(8)
C5 Ni1 C3 64.5(7)
C6 Ni1 C5B 160.3(5)
C2 Ni1 C5B 71.9(8)
C3B Ni1 C5B 64.7(7)
C2B Ni1 C5B 67.4(9)
C5 Ni1 C5B 27.4(7)
C3 Ni1 C5B 49.2(7)
C6 Ni1 C1 123.5(6)
C2 Ni1 C1 39.9(7)
C3B Ni1 C1 54.1(7)
C2B Ni1 C1 14.3(6)
C5 Ni1 C1 39.4(7)
C3 Ni1 C1 66.5(7)
C5B Ni1 C1 60.8(8)
C6 Ni1 C4 147.1(6)
C2 Ni1 C4 64.7(7)
C3B Ni1 C4 54.2(8)
C2B Ni1 C4 66.5(8)
C5 Ni1 C4 37.3(7)
C3 Ni1 C4 36.3(7)
C5B Ni1 C4 13.4(6)
C1 Ni1 C4 63.3(8)
C6 Ni1 C1B 149.6(6)
C2 Ni1 C1B 59.4(7)
C3B Ni1 C1B 66.4(8)
C2B Ni1 C1B 39.2(7)
C5 Ni1 C1B 13.7(7)
C3 Ni1 C1B 67.6(7)
C5B Ni1 C1B 39.7(7)
C1 Ni1 C1B 26.6(7)
C4 Ni1 C1B 47.4(7)
C6 Ni1 C4B 126.3(6)
C2 Ni1 C4B 55.0(7)
C3B Ni1 C4B 39.3(7)
C2B Ni1 C4B 66.9(8)
C5 Ni1 C4B 55.1(8)
C3 Ni1 C4B 17.0(6)
C5B Ni1 C4B 34.4(6)
C1 Ni1 C4B 69.3(7)
C4 Ni1 C4B 21.0(6)
C1B Ni1 C4B 62.0(7)
C6 Ni1 I1 92.9(2)
C2 Ni1 I1 165.2(5)
C3B Ni1 I1 162.0(6)
C2B Ni1 I1 139.4(5)
C5 Ni1 I1 99.5(6)
C3 Ni1 I1 138.8(6)
C5B Ni1 I1 98.8(5)
C1 Ni1 I1 125.6(5)
C4 Ni1 I1 108.3(6)
C1B Ni1 I1 106.0(6)
C4B Ni1 I1 122.8(5)
C18 Ni2 C15 165.1(4)
C18 Ni2 C17 103.8(4)
C15 Ni2 C17 61.9(4)
C18 Ni2 C13 107.5(3)
C15 Ni2 C13 64.4(4)
C17 Ni2 C13 37.5(4)
C18 Ni2 C14 139.9(5)
C15 Ni2 C14 39.8(5)
C17 Ni2 C14 62.9(4)
C13 Ni2 C14 38.3(5)
C18 Ni2 C16 129.2(4)
C15 Ni2 C16 36.4(4)
C17 Ni2 C16 36.5(4)
C13 Ni2 C16 62.7(4)
C14 Ni2 C16 63.4(4)
C18 Ni2 I2 93.4(2)
C15 Ni2 I2 98.8(3)
C17 Ni2 I2 154.4(4)
C13 Ni2 I2 151.4(4)
C14 Ni2 I2 114.0(4)
C16 Ni2 I2 118.0(3)

loop_
_geom_bond_atom_site_label_1
_geom_bond_atom_site_label_2
_geom_bond_distance
C1 C2 1.43(2)
C1 C5 1.44(3)
C1 Ni1 2.147(19)
C1 H1 0.9500
C2 C3 1.49(3)
C2 Ni1 2.043(17)
C2 H2 0.9500
C3 C4 1.33(3)
C3 Ni1 2.128(17)
C3 H3 0.9500
C4 C5 1.37(3)
C4 Ni1 2.153(17)
C4 H4 0.9500
C5 Ni1 2.126(18)
C5 H5 0.9500
C1B C2B 1.43(3)
C1B C5B 1.46(3)
C1B Ni1 2.154(19)
C1B H1B 0.9500
C2B C3B 1.54(3)
C2B Ni1 2.12(2)
C2B H2B 0.9500
C3B C4B 1.43(3)
C3B Ni1 2.072(17)
C3B H3B 0.9500
C4B C5B 1.27(3)
C4B Ni1 2.170(17)
C4B H4B 0.9500
C5B Ni1 2.134(18)
C5B H5B 0.9500
C6 N2 1.350(9)
C6 N1 1.360(9)
C6 Ni1 1.866(7)
C7 C8 1.338(11)
C7 N1 1.395(8)
C7 H7 0.9500
C8 N2 1.385(9)
C8 H8 0.9500
C9 N1 1.446(9)
C9 C10 1.539(10)
C9 H9A 0.9900
C9 H9B 0.9900
C10 C11 1.459(12)
C10 H10A 0.9900
C10 H10B 0.9900
C11 N3 1.145(11)
C12 N2 1.453(9)
C12 H12A 0.9800
C12 H12B 0.9800
C12 H12C 0.9800
C13 C17 1.355(16)
C13 C14 1.396(17)
C13 Ni2 2.109(8)
C13 H13 0.9500
C14 C15 1.448(17)
C14 Ni2 2.147(9)
C14 H14 0.9500
C15 C16 1.335(16)
C15 Ni2 2.102(8)
C15 H15 0.9500
C16 C17 1.340(16)
C16 Ni2 2.166(8)
C16 H16 0.9500
C17 Ni2 2.105(9)
C17 H17 0.9500
C18 N4 1.350(9)
C18 N5 1.371(9)
C18 Ni2 1.884(6)
C19 C20 1.356(13)
C19 N4 1.385(10)
C19 H19 0.9500
C20 N5 1.384(10)
C20 H20 0.9500
C21 N4 1.467(10)
C21 C22 1.468(11)
C21 H21A 0.9900
C21 H21B 0.9900
C22 C23 1.471(13)
C22 H22A 0.9900
C22 H22B 0.9900
C23 N6 1.145(12)
C24 N5 1.444(11)
C24 H24A 0.9800
C24 H24B 0.9800
C24 H24C 0.9800
Ni1 I1 2.4979(10)
Ni2 I2 2.5083(10)

loop_
_geom_torsion_atom_site_label_1
_geom_torsion_atom_site_label_2
_geom_torsion_atom_site_label_3
_geom_torsion_atom_site_label_4
_geom_torsion
C5 C1 C2 C3 -7.1(16)
Ni1 C1 C2 C3 -65.3(10)
C5 C1 C2 Ni1 58.2(11)
C1 C2 C3 C4 3.6(17)
Ni1 C2 C3 C4 -62.8(12)
C1 C2 C3 Ni1 66.5(10)
C2 C3 C4 C5 1.6(19)
Ni1 C3 C4 C5 -56.7(13)
C2 C3 C4 Ni1 58.3(10)
C3 C4 C5 C1 -6(2)
Ni1 C4 C5 C1 -63.2(11)
C3 C4 C5 Ni1 57.0(13)
C2 C1 C5 C4 8.0(17)
Ni1 C1 C5 C4 64.1(12)
C2 C1 C5 Ni1 -56.1(10)
C5B C1B C2B C3B -2.6(16)
Ni1 C1B C2B C3B -60.2(9)
C5B C1B C2B Ni1 57.7(12)
C1B C2B C3B C4B -2.5(15)
Ni1 C2B C3B C4B -66.2(10)
C1B C2B C3B Ni1 63.7(10)
C2B C3B C4B C5B 7.6(17)
Ni1 C3B C4B C5B -55.9(12)
C2B C3B C4B Ni1 63.5(10)
C3B C4B C5B C1B -9.4(18)
Ni1 C4B C5B C1B -62.8(12)
C3B C4B C5B Ni1 53.4(11)
C2B C1B C5B C4B 7.5(19)
Ni1 C1B C5B C4B 65.0(12)
C2B C1B C5B Ni1 -57.5(11)
N1 C7 C8 N2 -0.9(9)
N1 C9 C10 C11 -177.1(6)
C17 C13 C14 C15 2.8(10)
Ni2 C13 C14 C15 -60.0(6)
C17 C13 C14 Ni2 62.8(6)
C13 C14 C15 C16 -5.0(11)
Ni2 C14 C15 C16 -65.7(7)
C13 C14 C15 Ni2 60.7(6)
C14 C15 C16 C17 5.3(10)
Ni2 C15 C16 C17 -58.6(7)
C14 C15 C16 Ni2 64.0(6)
C15 C16 C17 C13 -3.6(10)
Ni2 C16 C17 C13 -62.2(7)
C15 C16 C17 Ni2 58.6(7)
C14 C13 C17 C16 0.4(11)
Ni2 C13 C17 C16 63.9(7)
C14 C13 C17 Ni2 -63.6(7)
N4 C19 C20 N5 0.0(9)
N4 C21 C22 C23 179.7(6)
N2 C6 N1 C7 -0.5(8)
Ni1 C6 N1 C7 -174.9(5)
N2 C6 N1 C9 -178.3(6)
Ni1 C6 N1 C9 7.3(10)
C8 C7 N1 C6 0.9(8)
C8 C7 N1 C9 178.7(6)
C10 C9 N1 C6 101.6(8)
C10 C9 N1 C7 -76.0(9)
N1 C6 N2 C8 -0.1(8)
Ni1 C6 N2 C8 174.2(6)
N1 C6 N2 C12 -177.4(6)
Ni1 C6 N2 C12 -3.1(11)
C7 C8 N2 C6 0.6(9)
C7 C8 N2 C12 177.9(7)
N5 C18 N4 C19 -1.6(8)
Ni2 C18 N4 C19 173.3(6)
N5 C18 N4 C21 179.4(6)
Ni2 C18 N4 C21 -5.7(11)
C20 C19 N4 C18 1.0(9)
C20 C19 N4 C21 -180.0(7)
C22 C21 N4 C18 -104.8(8)
C22 C21 N4 C19 76.3(10)
N4 C18 N5 C20 1.7(8)
Ni2 C18 N5 C20 -173.5(6)
N4 C18 N5 C24 179.8(7)
Ni2 C18 N5 C24 4.6(11)
C19 C20 N5 C18 -1.1(9)
C19 C20 N5 C24 -179.2(8)
N2 C6 Ni1 C2 100.4(9)
N1 C6 Ni1 C2 -86.6(8)
N2 C6 Ni1 C3B 80.9(9)
N1 C6 Ni1 C3B -106.1(9)
N2 C6 Ni1 C2B 124.5(9)
N1 C6 Ni1 C2B -62.5(9)
N2 C6 Ni1 C5 135(2)
N1 C6 Ni1 C5 -51(2)
N2 C6 Ni1 C3 59.0(10)
N1 C6 Ni1 C3 -127.9(9)
N2 C6 Ni1 C5B 39(2)
N1 C6 Ni1 C5B -148.4(19)
N2 C6 Ni1 C1 135.0(8)
N1 C6 Ni1 C1 -51.9(9)
N2 C6 Ni1 C4 43.2(14)
N1 C6 Ni1 C4 -143.7(12)
N2 C6 Ni1 C1B 142.9(12)
N1 C6 Ni1 C1B -44.0(15)
N2 C6 Ni1 C4B 47.3(10)
N1 C6 Ni1 C4B -139.7(8)
N2 C6 Ni1 I1 -87.9(7)
N1 C6 Ni1 I1 85.2(6)
C1 C2 Ni1 C6 132.4(11)
C3 C2 Ni1 C6 -113.7(10)
C1 C2 Ni1 C3B -130(3)
C3 C2 Ni1 C3B -17(2)
C1 C2 Ni1 C2B 9.7(18)
C3 C2 Ni1 C2B 123.6(18)
C1 C2 Ni1 C5 -37.0(12)
C3 C2 Ni1 C5 76.9(10)
C1 C2 Ni1 C3 -113.9(15)
C1 C2 Ni1 C5B -65.8(11)
C3 C2 Ni1 C5B 48.1(11)
C3 C2 Ni1 C1 113.9(15)
C1 C2 Ni1 C4 -77.9(12)
C3 C2 Ni1 C4 36.0(10)
C1 C2 Ni1 C1B -24.1(11)
C3 C2 Ni1 C1B 89.8(11)
C1 C2 Ni1 C4B -99.5(13)
C3 C2 Ni1 C4B 14.4(10)
C1 C2 Ni1 I1 -13(3)
C3 C2 Ni1 I1 101(2)
C4B C3B Ni1 C6 -135.3(10)
C2B C3B Ni1 C6 111.3(10)
C4B C3B Ni1 C2 138(3)
C2B C3B Ni1 C2 25(2)
C4B C3B Ni1 C2B 113.4(15)
C4B C3B Ni1 C5 59.5(11)
C2B C3B Ni1 C5 -53.9(10)
C4B C3B Ni1 C3 -13.6(17)
C2B C3B Ni1 C3 -127(2)
C4B C3B Ni1 C5B 30.2(11)
C2B C3B Ni1 C5B -83.2(12)
C4B C3B Ni1 C1 101.2(12)
C2B C3B Ni1 C1 -12.2(12)
C4B C3B Ni1 C4 20.6(10)
C2B C3B Ni1 C4 -92.9(12)
C4B C3B Ni1 C1B 74.0(11)
C2B C3B Ni1 C1B -39.5(10)
C2B C3B Ni1 C4B -113.4(14)
C4B C3B Ni1 I1 6(2)
C2B C3B Ni1 I1 -107.9(19)
C1B C2B Ni1 C6 165.3(10)
C3B C2B Ni1 C6 -82.1(11)
C1B C2B Ni1 C2 -131(2)
C3B C2B Ni1 C2 -18.0(14)
C1B C2B Ni1 C3B -112.6(17)
C1B C2B Ni1 C5 -10.5(14)
C3B C2B Ni1 C5 102.1(13)
C1B C2B Ni1 C3 -90.8(13)
C3B C2B Ni1 C3 21.9(9)
C1B C2B Ni1 C5B -36.1(11)
C3B C2B Ni1 C5B 76.6(12)
C1B C2B Ni1 C1 23(3)
C3B C2B Ni1 C1 136(4)
C1B C2B Ni1 C4 -50.6(12)
C3B C2B Ni1 C4 62.1(11)
C3B C2B Ni1 C1B 112.6(17)
C1B C2B Ni1 C4B -73.4(12)
C3B C2B Ni1 C4B 39.2(10)
C1B C2B Ni1 I1 40.6(16)
C3B C2B Ni1 I1 153.2(9)
C4 C5 Ni1 C6 -116(2)
C1 C5 Ni1 C6 -1(3)
C4 C5 Ni1 C2 -78.1(14)
C1 C5 Ni1 C2 37.5(11)
C4 C5 Ni1 C3B -57.5(14)
C1 C5 Ni1 C3B 58.1(12)
C4 C5 Ni1 C2B -103.0(15)
C1 C5 Ni1 C2B 12.5(12)
C4 C5 Ni1 C3 -32.1(13)
C1 C5 Ni1 C3 83.4(13)
C4 C5 Ni1 C5B 17.1(17)
C1 C5 Ni1 C5B 133(2)
C4 C5 Ni1 C1 -115.5(19)
C1 C5 Ni1 C4 115.5(19)
C4 C5 Ni1 C1B -132(5)
C1 C5 Ni1 C1B -17(4)
C4 C5 Ni1 C4B -15.7(12)
C1 C5 Ni1 C4B 99.9(14)
C4 C5 Ni1 I1 107.9(12)
C1 C5 Ni1 I1 -136.6(11)
C4 C3 Ni1 C6 -165.5(11)
C2 C3 Ni1 C6 78.3(10)
C4 C3 Ni1 C2 116.2(16)
C4 C3 Ni1 C3B 130(2)
C2 C3 Ni1 C3B 13.5(17)
C4 C3 Ni1 C2B 90.6(13)
C2 C3 Ni1 C2B -25.6(9)
C4 C3 Ni1 C5 32.9(12)
C2 C3 Ni1 C5 -83.3(11)
C4 C3 Ni1 C5B 5.5(16)
C2 C3 Ni1 C5B -110.7(14)
C4 C3 Ni1 C1 76.4(13)
C2 C3 Ni1 C1 -39.8(11)
C2 C3 Ni1 C4 -116.2(16)
C4 C3 Ni1 C1B 47.5(13)
C2 C3 Ni1 C1B -68.7(10)
C4 C3 Ni1 C4B -20(3)
C2 C3 Ni1 C4B -136(3)
C4 C3 Ni1 I1 -41.4(16)
C2 C3 Ni1 I1 -157.6(8)
C4B C5B Ni1 C6 12(3)
C1B C5B Ni1 C6 129.8(17)
C4B C5B Ni1 C2 -53.7(13)
C1B C5B Ni1 C2 63.6(13)
C4B C5B Ni1 C3B -34.4(13)
C1B C5B Ni1 C3B 82.9(14)
C4B C5B Ni1 C2B -81.7(13)
C1B C5B Ni1 C2B 35.6(13)
C4B C5B Ni1 C5 -128(2)
C1B C5B Ni1 C5 -10.9(19)
C4B C5B Ni1 C3 -12.7(13)
C1B C5B Ni1 C3 104.6(17)
C4B C5B Ni1 C1 -95.8(14)
C1B C5B Ni1 C1 21.5(12)
C4B C5B Ni1 C4 2(4)
C1B C5B Ni1 C4 119(5)
C4B C5B Ni1 C1B -117(2)
C1B C5B Ni1 C4B 117(2)
C4B C5B Ni1 I1 138.1(12)
C1B C5B Ni1 I1 -104.6(12)
C2 C1 Ni1 C6 -60.8(13)
C5 C1 Ni1 C6 179.8(10)
C5 C1 Ni1 C2 -119.4(17)
C2 C1 Ni1 C3B 18.1(11)
C5 C1 Ni1 C3B -101.3(14)
C2 C1 Ni1 C2B -18(3)
C5 C1 Ni1 C2B -137(5)
C2 C1 Ni1 C5 119.4(17)
C2 C1 Ni1 C3 41.6(11)
C5 C1 Ni1 C3 -77.8(13)
C2 C1 Ni1 C5B 96.6(12)
C5 C1 Ni1 C5B -22.8(11)
C2 C1 Ni1 C4 81.7(11)
C5 C1 Ni1 C4 -37.7(12)
C2 C1 Ni1 C1B 128(2)
C5 C1 Ni1 C1B 8.8(19)
C2 C1 Ni1 C4B 59.7(11)
C5 C1 Ni1 C4B -59.7(13)
C2 C1 Ni1 I1 175.9(9)
C5 C1 Ni1 I1 56.5(13)
C3 C4 Ni1 C6 25(2)
C5 C4 Ni1 C6 151.0(10)
C3 C4 Ni1 C2 -41.4(12)
C5 C4 Ni1 C2 84.5(14)
C3 C4 Ni1 C3B -22.5(12)
C5 C4 Ni1 C3B 103.4(15)
C3 C4 Ni1 C2B -70.6(13)
C5 C4 Ni1 C2B 55.3(12)
C3 C4 Ni1 C5 -125.9(19)
C5 C4 Ni1 C3 125.9(19)
C3 C4 Ni1 C5B -162(5)
C5 C4 Ni1 C5B -36(4)
C3 C4 Ni1 C1 -86.0(14)
C5 C4 Ni1 C1 39.9(12)
C3 C4 Ni1 C1B -112.1(16)
C5 C4 Ni1 C1B 13.8(15)
C3 C4 Ni1 C4B 16(2)
C5 C4 Ni1 C4B 142(3)
C3 C4 Ni1 I1 152.7(12)
C5 C4 Ni1 I1 -81.4(13)
C2B C1B Ni1 C6 -28(2)
C5B C1B Ni1 C6 -149.3(10)
C2B C1B Ni1 C2 23.3(11)
C5B C1B Ni1 C2 -98.5(14)
C2B C1B Ni1 C3B 43.5(13)
C5B C1B Ni1 C3B -78.3(13)
C5B C1B Ni1 C2B -121.7(18)
C2B C1B Ni1 C5 143(5)
C5B C1B Ni1 C5 21(4)
C2B C1B Ni1 C3 69.3(13)
C5B C1B Ni1 C3 -52.4(12)
C2B C1B Ni1 C5B 121.7(18)
C2B C1B Ni1 C1 -12.6(17)
C5B C1B Ni1 C1 -134(2)
C2B C1B Ni1 C4 105.7(15)
C5B C1B Ni1 C4 -16.0(12)
C2B C1B Ni1 C4B 87.1(13)
C5B C1B Ni1 C4B -34.6(11)
C2B C1B Ni1 I1 -153.9(11)
C5B C1B Ni1 I1 84.4(12)
C5B C4B Ni1 C6 -174.8(12)
C3B C4B Ni1 C6 58.9(13)
C5B C4B Ni1 C2 110.7(15)
C3B C4B Ni1 C2 -15.6(10)
C5B C4B Ni1 C3B 126.3(18)
C5B C4B Ni1 C2B 83.3(14)
C3B C4B Ni1 C2B -43.0(11)
C5B C4B Ni1 C5 26.2(12)
C3B C4B Ni1 C5 -100.1(13)
C5B C4B Ni1 C3 145(4)
C3B C4B Ni1 C3 19(3)
C3B C4B Ni1 C5B -126.3(18)
C5B C4B Ni1 C1 68.1(13)
C3B C4B Ni1 C1 -58.2(11)
C5B C4B Ni1 C4 -1(3)
C3B C4B Ni1 C4 -127(3)
C5B C4B Ni1 C1B 40.0(14)
C3B C4B Ni1 C1B -86.3(12)
C5B C4B Ni1 I1 -51.7(14)
C3B C4B Ni1 I1 -178.0(9)
N4 C18 Ni2 C15 132.6(15)
N5 C18 Ni2 C15 -53.6(17)
N4 C18 Ni2 C17 116.6(7)
N5 C18 Ni2 C17 -69.5(7)
N4 C18 Ni2 C13 77.8(8)
N5 C18 Ni2 C13 -108.3(7)
N4 C18 Ni2 C14 52.4(10)
N5 C18 Ni2 C14 -133.7(7)
N4 C18 Ni2 C16 146.5(6)
N5 C18 Ni2 C16 -39.6(8)
N4 C18 Ni2 I2 -82.4(6)
N5 C18 Ni2 I2 91.4(6)
C16 C15 Ni2 C18 18.3(19)
C14 C15 Ni2 C18 -98.2(17)
C16 C15 Ni2 C17 35.9(6)
C14 C15 Ni2 C17 -80.6(8)
C16 C15 Ni2 C13 78.1(7)
C14 C15 Ni2 C13 -38.4(7)
C16 C15 Ni2 C14 116.5(9)
C14 C15 Ni2 C16 -116.5(9)
C16 C15 Ni2 I2 -126.3(6)
C14 C15 Ni2 I2 117.3(7)
C16 C17 Ni2 C18 139.6(6)
C13 C17 Ni2 C18 -100.9(6)
C16 C17 Ni2 C15 -35.8(6)
C13 C17 Ni2 C15 83.7(7)
C16 C17 Ni2 C13 -119.6(9)
C16 C17 Ni2 C14 -81.0(7)
C13 C17 Ni2 C14 38.5(6)
C13 C17 Ni2 C16 119.6(9)
C16 C17 Ni2 I2 8.5(10)
C13 C17 Ni2 I2 128.1(7)
C17 C13 Ni2 C18 90.0(7)
C14 C13 Ni2 C18 -153.6(6)
C17 C13 Ni2 C15 -76.5(7)
C14 C13 Ni2 C15 39.9(7)
C14 C13 Ni2 C17 116.4(9)
C17 C13 Ni2 C14 -116.4(9)
C17 C13 Ni2 C16 -35.6(7)
C14 C13 Ni2 C16 80.8(7)
C17 C13 Ni2 I2 -134.8(7)
C14 C13 Ni2 I2 -18.4(10)
C13 C14 Ni2 C18 41.2(9)
C15 C14 Ni2 C18 156.6(7)
C13 C14 Ni2 C15 -115.4(9)
C13 C14 Ni2 C17 -37.8(7)
C15 C14 Ni2 C17 77.6(7)
C15 C14 Ni2 C13 115.4(9)
C13 C14 Ni2 C16 -78.9(7)
C15 C14 Ni2 C16 36.5(6)
C13 C14 Ni2 I2 170.5(6)
C15 C14 Ni2 I2 -74.1(7)
C15 C16 Ni2 C18 -174.0(6)
C17 C16 Ni2 C18 -54.4(7)
C17 C16 Ni2 C15 119.6(9)
C15 C16 Ni2 C17 -119.6(9)
C15 C16 Ni2 C13 -83.0(7)
C17 C16 Ni2 C13 36.6(6)
C15 C16 Ni2 C14 -39.9(7)
C17 C16 Ni2 C14 79.7(7)
C15 C16 Ni2 I2 64.5(7)
C17 C16 Ni2 I2 -175.8(5)
